data_7056415
loop_
_publ_author_name
'Liu, Tianlin'
'Qi, Xiujuan'
'Wang, Kangcai'
'Zhang, Jiaheng'
'Zhang, Wenquan'
'Zhang, Qinghua'

_publ_section_title
;
 Green primary energetic materials based on
 N-(3-nitro-1-(trinitromethyl)-1H-1,2,4-triazol-5-yl)nitramide
;
_journal_name_full 'New J. Chem.'
_journal_paper_doi 10.1039/C7NJ01917C
_journal_year 2017
_chemical_absolute_configuration ad
_chemical_formula_moiety 'C3 H2 K N9 O11'
_chemical_formula_sum 'C3 H2 K N9 O11'
_chemical_formula_weight 379.24
_space_group_crystal_system monoclinic
_space_group_IT_number 4
_space_group_name_Hall 'P 2yb'
_space_group_name_H-M_alt 'P 1 21 1'
_symmetry_space_group_name_Hall 'P 2yb'
_symmetry_space_group_name_H-M 'P 1 21 1'
_atom_sites_solution_hydrogens difmap
_audit_creation_date 2017-07-09
_audit_creation_method
;
Olex2 1.2-beta
(compiled 2017.07.04 svn.r3439 for OlexSys, GUI svn.r5361)
;
_audit_update_record
;
2017-07-09 deposited with the CCDC.
2017-07-12 downloaded from the CCDC.
;
_cell_angle_alpha 90
_cell_angle_beta 90.7450(10)
_cell_angle_gamma 90
_cell_formula_units_Z 2
_cell_length_a 7.45940(10)
_cell_length_b 7.8789(2)
_cell_length_c 10.4774(2)
_cell_measurement_reflns_used 3667
_cell_measurement_temperature 170
_cell_measurement_theta_max 25.521
_cell_measurement_theta_min 2.731
_cell_volume 615.72(2)
_computing_cell_refinement 'SAINT v7.68A (Bruker, 2009)'
_computing_data_reduction 'SAINT v7.68A (Bruker, 2009)'
_computing_molecular_graphics 'Olex2 (Dolomanov et al., 2009)'
_computing_publication_material 'Olex2 (Dolomanov et al., 2009)'
_computing_structure_refinement 'ShelXL (Sheldrick, 2015)'
_computing_structure_solution 'ShelXT (Sheldrick, 2015)'
_diffrn_ambient_temperature 170.0
_diffrn_measured_fraction_theta_full 0.997
_diffrn_measured_fraction_theta_max 0.995
_diffrn_measurement_device_type 'Bruker APEX-II CCD'
_diffrn_measurement_method '\f and \w scans'
_diffrn_radiation_type MoK\a
_diffrn_radiation_wavelength 0.71073
_diffrn_reflns_av_R_equivalents 0.0281
_diffrn_reflns_av_unetI/netI 0.0310
_diffrn_reflns_Laue_measured_fraction_full 0.997
_diffrn_reflns_Laue_measured_fraction_max 0.995
_diffrn_reflns_limit_h_max 9
_diffrn_reflns_limit_h_min -9
_diffrn_reflns_limit_k_max 10
_diffrn_reflns_limit_k_min -10
_diffrn_reflns_limit_l_max 13
_diffrn_reflns_limit_l_min -12
_diffrn_reflns_number 9574
_diffrn_reflns_point_group_measured_fraction_full 0.970
_diffrn_reflns_point_group_measured_fraction_max 0.944
_diffrn_reflns_theta_full 25.242
_diffrn_reflns_theta_max 27.532
_diffrn_reflns_theta_min 1.944
_exptl_absorpt_coefficient_mu 0.526
_exptl_absorpt_correction_T_max 0.7456
_exptl_absorpt_correction_T_min 0.6325
_exptl_absorpt_correction_type multi-scan
_exptl_absorpt_process_details
'SADABS-2008/1 (Bruker,2008) was used for absorption correction. wR2(int) was 0.0588 before and 0.0474 after correction. The Ratio of minimum to maximum transmission is 0.8483. The \l/2 correction factor is 0.0015.'
_exptl_crystal_colour colourless
_exptl_crystal_colour_primary colourless
_exptl_crystal_density_diffrn 2.046
_exptl_crystal_description block
_exptl_crystal_F_000 380
_exptl_crystal_size_max 0.32
_exptl_crystal_size_mid 0.18
_exptl_crystal_size_min 0.12
_refine_diff_density_max 0.204
_refine_diff_density_min -0.204
_refine_diff_density_rms 0.041
_refine_ls_abs_structure_details
;
 Flack x determined using 1005 quotients [(I+)-(I-)]/[(I+)+(I-)]
 (Parsons, Flack and Wagner, Acta Cryst. B69 (2013) 249-259).
;
_refine_ls_abs_structure_Flack 0.03(2)
_refine_ls_extinction_method none
_refine_ls_goodness_of_fit_ref 1.033
_refine_ls_hydrogen_treatment refxyz
_refine_ls_matrix_type full
_refine_ls_number_parameters 223
_refine_ls_number_reflns 2684
_refine_ls_number_restraints 3
_refine_ls_restrained_S_all 1.033
_refine_ls_R_factor_all 0.0298
_refine_ls_R_factor_gt 0.0257
_refine_ls_shift/su_max 0.000
_refine_ls_shift/su_mean 0.000
_refine_ls_structure_factor_coef Fsqd
_refine_ls_weighting_details 'w=1/[\s^2^(Fo^2^)+(0.0272P)^2^+0.0218P] where P=(Fo^2^+2Fc^2^)/3'
_refine_ls_weighting_scheme calc
_refine_ls_wR_factor_gt 0.0543
_refine_ls_wR_factor_ref 0.0562
_reflns_Friedel_coverage 0.769
_reflns_Friedel_fraction_full 0.937
_reflns_Friedel_fraction_max 0.885
_reflns_number_gt 2482
_reflns_number_total 2684
_reflns_threshold_expression 'I > 2\s(I)'
_cod_data_source_file c7nj01917c2.cif
_cod_data_source_block mo_2016492_0m
_cod_database_code 7056415
_shelx_shelxl_version_number 2014/7
_shelx_space_group_comment
;
The symmetry employed for this shelxl refinement is uniquely defined
by the following loop, which should always be used as a source of
symmetry information in preference to the above space-group names.
They are only intended as comments.
;
_olex2_refinement_description
;
1. Fixed Uiso
 At 1.5 times of:
  All O(H,H) groups
2. Restrained distances
 H1WA-O1W = O1W-H1WB
 0.85 with sigma of 0.02
;
_olex2_submission_special_instructions 'No special instructions were received'

loop_
_space_group_symop_operation_xyz
'x, y, z'
'-x, y+1/2, -z'

loop_
_atom_site_label
_atom_site_type_symbol
_atom_site_fract_x
_atom_site_fract_y
_atom_site_fract_z
_atom_site_U_iso_or_equiv
_atom_site_adp_type
_atom_site_occupancy
_atom_site_site_symmetry_order
_atom_site_calc_flag
_atom_site_refinement_flags_posn
_atom_site_disorder_assembly
_atom_site_disorder_group
K1 K 0.43020(7) 0.55177(7) 0.01961(6) 0.02853(15) Uani 1 1 d . . .
O1 O 0.2885(2) 0.2479(3) 0.11153(19) 0.0296(4) Uani 1 1 d . . .
O1W O 0.5206(2) 0.8145(3) 0.1703(2) 0.0287(4) Uani 1 1 d D . .
H1WA H 0.447(4) 0.863(4) 0.214(3) 0.043 Uiso 1 1 d DR . .
H1WB H 0.609(4) 0.809(5) 0.217(3) 0.043 Uiso 1 1 d DR . .
O2 O 0.2715(2) 0.0534(3) 0.25757(18) 0.0305(4) Uani 1 1 d . A 1
O3 O 0.1467(2) 0.8419(2) 0.03383(19) 0.0298(4) Uani 1 1 d . . .
O4 O -0.0882(2) 0.9457(2) 0.12688(19) 0.0287(4) Uani 1 1 d . . .
O5 O -0.3566(2) 0.6305(3) 0.4709(2) 0.0342(5) Uani 1 1 d . . .
O6 O -0.5295(2) 0.4628(3) 0.3584(2) 0.0402(6) Uani 1 1 d . . .
O7 O 0.0119(3) 0.4122(3) 0.5251(2) 0.0361(5) Uani 1 1 d . . .
O8 O -0.2331(3) 0.2799(3) 0.57502(19) 0.0350(5) Uani 1 1 d . B 2
O9 O -0.3236(2) 0.2628(3) 0.19165(19) 0.0336(5) Uani 1 1 d . . .
O10 O -0.2997(2) 0.1086(2) 0.3628(2) 0.0318(5) Uani 1 1 d . . .
N1 N 0.2230(2) 0.1909(3) 0.2116(2) 0.0220(5) Uani 1 1 d . . .
N2 N 0.0926(3) 0.2692(3) 0.2757(2) 0.0228(5) Uani 1 1 d . . .
N3 N 0.1184(2) 0.5467(3) 0.16390(19) 0.0198(4) Uani 1 1 d . . .
N4 N 0.0204(3) 0.8322(3) 0.1069(2) 0.0227(5) Uani 1 1 d . . .
N5 N -0.1399(3) 0.6528(3) 0.2490(2) 0.0219(5) Uani 1 1 d . . .
N6 N -0.1047(3) 0.4921(3) 0.2934(2) 0.0207(5) Uani 1 1 d . . .
N7 N -0.1363(3) 0.3587(3) 0.5047(2) 0.0246(5) Uani 1 1 d . . .
N8 N -0.3877(3) 0.5095(3) 0.4035(2) 0.0249(5) Uani 1 1 d . . .
N9 N -0.2870(2) 0.2383(3) 0.3041(2) 0.0242(5) Uani 1 1 d . . .
C1 C 0.0504(3) 0.4278(3) 0.2387(2) 0.0198(5) Uani 1 1 d . . .
C2 C -0.0014(3) 0.6730(3) 0.1756(2) 0.0195(5) Uani 1 1 d . . .
C3 C -0.2208(3) 0.4022(3) 0.3727(3) 0.0211(5) Uani 1 1 d . . .

loop_
_atom_site_aniso_label
_atom_site_aniso_U_11
_atom_site_aniso_U_22
_atom_site_aniso_U_33
_atom_site_aniso_U_23
_atom_site_aniso_U_13
_atom_site_aniso_U_12
K1 0.0308(3) 0.0219(3) 0.0331(4) -0.0012(3) 0.0095(2) -0.0039(2)
O1 0.0295(9) 0.0270(10) 0.0326(12) 0.0027(9) 0.0139(8) 0.0037(8)
O1W 0.0220(8) 0.0317(11) 0.0324(12) -0.0051(9) 0.0029(8) 0.0046(8)
O2 0.0348(9) 0.0232(9) 0.0337(12) 0.0038(10) 0.0040(8) 0.0125(9)
O3 0.0311(9) 0.0275(10) 0.0311(12) 0.0025(9) 0.0099(8) 0.0002(9)
O4 0.0304(9) 0.0236(11) 0.0323(12) -0.0009(9) 0.0028(8) 0.0077(8)
O5 0.0345(10) 0.0362(12) 0.0320(12) -0.0113(10) 0.0065(9) 0.0061(9)
O6 0.0196(8) 0.0416(13) 0.0596(16) -0.0113(12) 0.0003(9) 0.0033(9)
O7 0.0262(9) 0.0504(13) 0.0315(13) -0.0012(10) -0.0045(8) -0.0025(9)
O8 0.0473(11) 0.0330(12) 0.0248(11) 0.0046(9) 0.0053(9) -0.0097(9)
O9 0.0335(10) 0.0458(13) 0.0213(11) -0.0053(10) -0.0014(8) -0.0026(9)
O10 0.0347(10) 0.0248(11) 0.0360(12) -0.0019(9) 0.0035(8) -0.0027(8)
N1 0.0177(9) 0.0219(12) 0.0264(14) -0.0029(10) 0.0038(9) 0.0023(8)
N2 0.0212(9) 0.0222(12) 0.0252(13) 0.0020(10) 0.0065(9) 0.0047(8)
N3 0.0185(8) 0.0190(10) 0.0221(11) -0.0015(10) 0.0021(7) 0.0022(9)
N4 0.0231(10) 0.0219(11) 0.0230(12) -0.0012(10) 0.0001(9) 0.0013(9)
N5 0.0221(9) 0.0217(12) 0.0220(12) 0.0009(10) 0.0004(8) 0.0035(8)
N6 0.0181(9) 0.0211(11) 0.0231(12) 0.0041(9) 0.0055(8) 0.0039(8)
N7 0.0276(10) 0.0238(12) 0.0224(13) -0.0017(10) 0.0010(9) 0.0030(9)
N8 0.0232(10) 0.0273(13) 0.0244(13) 0.0012(10) 0.0064(9) 0.0040(9)
N9 0.0173(9) 0.0275(13) 0.0278(14) -0.0061(11) 0.0047(9) 0.0010(9)
C1 0.0160(10) 0.0228(13) 0.0206(14) -0.0026(11) 0.0030(10) 0.0022(10)
C2 0.0212(11) 0.0192(12) 0.0180(14) -0.0012(10) -0.0013(9) 0.0002(10)
C3 0.0178(10) 0.0248(13) 0.0209(14) 0.0001(11) 0.0029(10) 0.0024(10)

loop_
_atom_type_symbol
_atom_type_description
_atom_type_scat_dispersion_real
_atom_type_scat_dispersion_imag
_atom_type_scat_source
C C 0.0033 0.0016 'International Tables Vol C Tables 4.2.6.8 and 6.1.1.4'
H H 0.0000 0.0000 'International Tables Vol C Tables 4.2.6.8 and 6.1.1.4'
K K 0.2009 0.2494 'International Tables Vol C Tables 4.2.6.8 and 6.1.1.4'
N N 0.0061 0.0033 'International Tables Vol C Tables 4.2.6.8 and 6.1.1.4'
O O 0.0106 0.0060 'International Tables Vol C Tables 4.2.6.8 and 6.1.1.4'

loop_
_geom_angle_atom_site_label_1
_geom_angle_atom_site_label_2
_geom_angle_atom_site_label_3
_geom_angle
_geom_angle_site_symmetry_1
_geom_angle_site_symmetry_3
K1 K1 K1 148.14(3) 2_645 2_655
O1 K1 K1 46.23(4) . 2_645
O1 K1 K1 42.98(4) 2_655 2_655
O1 K1 K1 105.84(4) 2_655 2_645
O1 K1 K1 163.05(5) . 2_655
O1 K1 O1 151.84(6) . 2_655
O1 K1 O3 97.16(5) 2_655 .
O1 K1 O3 110.60(5) . .
O1 K1 O4 119.92(6) 2_655 2_545
O1 K1 O4 67.92(5) . 2_545
O1 K1 O9 131.27(6) . 2
O1 K1 O9 102.31(5) 2_655 1_655
O1 K1 O9 56.72(5) . 1_655
O1W K1 K1 40.50(4) 2_645 2_645
O1W K1 K1 41.86(5) . 2_655
O1W K1 K1 122.88(5) 2_645 2_655
O1W K1 K1 137.59(5) . 2_645
O1W K1 O1 72.30(6) . 2_655
O1W K1 O1 123.47(6) . .
O1W K1 O1 73.88(6) 2_645 .
O1W K1 O1 85.25(6) 2_645 2_655
O1W K1 O1W 155.82(3) . 2_645
O1W K1 O3 64.66(5) . .
O1W K1 O3 128.89(6) 2_645 .
O1W K1 O4 134.70(5) . 2_545
O1W K1 O4 64.73(5) 2_645 2_545
O1W K1 O9 81.59(6) 2_645 1_655
O1W K1 O9 94.26(6) . 1_655
O1W K1 O9 82.78(6) 2_645 2
O1W K1 O9 94.11(6) . 2
O1W K1 N3 84.10(6) . .
O1W K1 N3 120.05(6) 2_645 .
O3 K1 K1 152.00(4) . 2_645
O3 K1 K1 58.22(3) . 2_655
O3 K1 O9 145.26(5) . 1_655
O4 K1 K1 84.20(4) 2_545 2_645
O4 K1 K1 114.93(4) 2_545 2_655
O4 K1 O3 70.40(5) 2_545 .
O4 K1 O9 121.18(5) 2_545 1_655
O9 K1 K1 123.19(5) 2 2_645
O9 K1 K1 43.78(4) 1_655 2_645
O9 K1 K1 55.54(4) 2 2_655
O9 K1 K1 123.85(4) 1_655 2_655
O9 K1 O1 62.00(5) 2 2_655
O9 K1 O3 55.35(6) 2 .
O9 K1 O4 63.47(5) 2 2_545
O9 K1 O9 158.74(3) 2 1_655
N3 K1 K1 106.43(5) . 2_655
N3 K1 K1 104.79(5) . 2_645
N3 K1 O1 58.61(6) . .
N3 K1 O1 149.33(7) . 2_655
N3 K1 O3 54.15(6) . .
N3 K1 O4 64.83(5) . 2_545
N3 K1 O9 101.62(6) . 2
N3 K1 O9 98.65(6) . 1_655
K1 O1 K1 90.79(5) . 2_645
N1 O1 K1 138.86(16) . .
N1 O1 K1 119.39(15) . 2_645
K1 O1W K1 97.65(7) . 2_655
K1 O1W H1WA 101(3) 2_655 .
K1 O1W H1WA 122(2) . .
K1 O1W H1WB 120(3) . .
K1 O1W H1WB 111(3) 2_655 .
H1WA O1W H1WB 104(3) . .
N4 O3 K1 120.80(16) . .
N4 O4 K1 131.16(15) . 2
K1 O9 K1 80.68(5) 2_545 1_455
N9 O9 K1 136.44(16) . 1_455
N9 O9 K1 135.10(17) . 2_545
O1 N1 N2 123.4(2) . .
O2 N1 O1 121.8(2) . .
O2 N1 N2 114.8(2) . .
N1 N2 C1 116.9(2) . .
C1 N3 K1 131.14(15) . .
C1 N3 C2 102.07(19) . .
C2 N3 K1 126.79(17) . .
O3 N4 O4 125.2(2) . .
O3 N4 C2 117.0(2) . .
O4 N4 C2 117.7(2) . .
C2 N5 N6 99.3(2) . .
N5 N6 C1 110.6(2) . .
N5 N6 C3 123.4(2) . .
C1 N6 C3 125.7(2) . .
O7 N7 O8 128.9(2) . .
O7 N7 C3 116.4(2) . .
O8 N7 C3 114.7(2) . .
O5 N8 O6 128.9(2) . .
O5 N8 C3 114.0(2) . .
O6 N8 C3 117.1(2) . .
O9 N9 C3 112.4(2) . .
O10 N9 O9 127.7(2) . .
O10 N9 C3 119.9(2) . .
N2 C1 N6 114.3(2) . .
N3 C1 N2 137.5(2) . .
N3 C1 N6 108.2(2) . .
N3 C2 N4 120.9(2) . .
N5 C2 N3 119.7(2) . .
N5 C2 N4 119.3(2) . .
N6 C3 N7 113.17(19) . .
N6 C3 N8 110.7(2) . .
N6 C3 N9 109.9(2) . .
N7 C3 N9 110.6(2) . .
N8 C3 N7 104.7(2) . .
N8 C3 N9 107.44(18) . .

loop_
_geom_bond_atom_site_label_1
_geom_bond_atom_site_label_2
_geom_bond_distance
_geom_bond_site_symmetry_2
K1 K1 4.0968(3) 2_645
K1 K1 4.0968(3) 2_655
K1 O1 2.9588(18) 2_655
K1 O1 2.793(2) .
K1 O1W 2.684(2) .
K1 O1W 2.758(2) 2_645
K1 O3 3.1190(19) .
K1 O4 3.0760(19) 2_545
K1 O9 2.872(2) 2
K1 O9 3.423(2) 1_655
K1 N3 2.7904(19) .
O1 K1 2.9588(18) 2_645
O1 N1 1.247(3) .
O1W K1 2.758(2) 2_655
O1W H1WA 0.82(2) .
O1W H1WB 0.82(2) .
O2 N1 1.238(3) .
O3 N4 1.224(3) .
O4 K1 3.0760(19) 2
O4 N4 1.226(3) .
O5 N8 1.207(3) .
O6 N8 1.211(3) .
O7 N7 1.200(3) .
O8 N7 1.210(3) .
O9 K1 3.423(2) 1_455
O9 K1 2.872(2) 2_545
O9 N9 1.221(3) .
O10 N9 1.197(3) .
N1 N2 1.339(3) .
N2 C1 1.344(3) .
N3 C1 1.327(3) .
N3 C2 1.344(3) .
N4 C2 1.457(3) .
N5 N6 1.373(3) .
N5 C2 1.306(3) .
N6 C1 1.394(3) .
N6 C3 1.400(3) .
N7 C3 1.551(3) .
N8 C3 1.542(3) .
N9 C3 1.555(3) .

loop_
_geom_torsion_atom_site_label_1
_geom_torsion_atom_site_label_2
_geom_torsion_atom_site_label_3
_geom_torsion_atom_site_label_4
_geom_torsion
_geom_torsion_site_symmetry_1
K1 O1 N1 O2 -132.5(2) .
K1 O1 N1 O2 -0.5(3) 2_645
K1 O1 N1 N2 -178.53(16) 2_645
K1 O1 N1 N2 49.5(3) .
K1 O3 N4 O4 173.35(17) .
K1 O3 N4 C2 -6.4(3) .
K1 O4 N4 O3 83.6(3) 2
K1 O4 N4 C2 -96.6(2) 2
K1 O9 N9 O10 129.9(2) 1_455
K1 O9 N9 O10 -6.4(4) 2_545
K1 O9 N9 C3 -48.8(3) 1_455
K1 O9 N9 C3 174.96(14) 2_545
K1 N3 C1 N2 -1.0(4) .
K1 N3 C1 N6 177.35(14) .
K1 N3 C2 N4 1.7(3) .
K1 N3 C2 N5 -178.67(16) .
O1 N1 N2 C1 -9.6(3) .
O2 N1 N2 C1 172.3(2) .
O3 N4 C2 N3 3.6(3) .
O3 N4 C2 N5 -176.1(2) .
O4 N4 C2 N3 -176.2(2) .
O4 N4 C2 N5 4.2(3) .
O5 N8 C3 N6 -68.6(3) .
O5 N8 C3 N7 53.7(3) .
O5 N8 C3 N9 171.3(2) .
O6 N8 C3 N6 111.5(3) .
O6 N8 C3 N7 -126.2(2) .
O6 N8 C3 N9 -8.6(3) .
O7 N7 C3 N6 3.1(3) .
O7 N7 C3 N8 -117.6(2) .
O7 N7 C3 N9 127.0(2) .
O8 N7 C3 N6 -179.5(2) .
O8 N7 C3 N8 59.8(3) .
O8 N7 C3 N9 -55.6(3) .
O9 N9 C3 N6 -41.7(3) .
O9 N9 C3 N7 -167.35(18) .
O9 N9 C3 N8 78.9(2) .
O10 N9 C3 N6 139.6(2) .
O10 N9 C3 N7 13.9(3) .
O10 N9 C3 N8 -99.9(2) .
N1 N2 C1 N3 -12.0(4) .
N1 N2 C1 N6 169.7(2) .
N5 N6 C1 N2 -178.95(19) .
N5 N6 C1 N3 2.3(3) .
N5 N6 C3 N7 -118.2(2) .
N5 N6 C3 N8 -1.0(3) .
N5 N6 C3 N9 117.6(2) .
N6 N5 C2 N3 1.1(3) .
N6 N5 C2 N4 -179.2(2) .
C1 N3 C2 N4 -179.4(2) .
C1 N3 C2 N5 0.2(3) .
C1 N6 C3 N7 68.6(3) .
C1 N6 C3 N8 -174.2(2) .
C1 N6 C3 N9 -55.6(3) .
C2 N3 C1 N2 -179.8(3) .
C2 N3 C1 N6 -1.5(3) .
C2 N5 N6 C1 -2.0(2) .
C2 N5 N6 C3 -176.1(2) .
C3 N6 C1 N2 -5.0(3) .
C3 N6 C1 N3 176.2(2) .
